data_4118600
loop_
_publ_author_name
'Natalia B. Shustova'
'Ta-Chung Ong'
'Anthony F. Cozzolino'
'Vladimir K. Michaelis'
'Robert G. Griffin'
'Mircea Dinc\(a'

_publ_section_title
;
 Phenyl Ring Dynamics in a Tetraphenylethylene-Bridged Metal-Organic
 Framework: Implications for the Mechanism of Aggregation-Induced Emission
;
_journal_name_full 'Journal of the American Chemical Society'
_journal_page_first 15061
_journal_page_last 15070
_journal_paper_doi 10.1021/ja306042w
_journal_volume 134
_journal_year 2012
_chemical_formula_moiety 'C15 D8 O4,(C5 H11 N O)'
_chemical_formula_sum 'C20 H11 D8 N O5 Zn'
_chemical_formula_weight 426.80
_chemical_name_systematic
; 
 ? 
;
_space_group_IT_number 72
_symmetry_cell_setting orthorhombic
_symmetry_space_group_name_Hall '-I 2 2c'
_symmetry_space_group_name_H-M 'I b a m'
_atom_sites_solution_hydrogens geom
_atom_sites_solution_primary direct
_atom_sites_solution_secondary difmap
_audit_creation_method SHELXL-97
_cell_angle_alpha 90.00
_cell_angle_beta 90.00
_cell_angle_gamma 90.00
_cell_formula_units_Z 8
_cell_length_a 13.531(3)
_cell_length_b 18.291(4)
_cell_length_c 22.172(6)
_cell_measurement_reflns_used 9985
_cell_measurement_temperature 373(2)
_cell_measurement_theta_max 27.15
_cell_measurement_theta_min 2.33
_cell_volume 5487(2)
_computing_cell_refinement 'SAINT 7.46A (Bruker-AXS, 2010)'
_computing_data_collection 'APEX2 v2010.7.0 (Bruker-AXS, 2010)'
_computing_data_reduction 'SAINT 7.46A (Bruker-AXS, 2010)'
_computing_molecular_graphics 'Bruker SHELXTL'
_computing_publication_material 'Bruker SHELXTL'
_computing_structure_refinement 'SHELXL-97 (Sheldrick, 2008)'
_computing_structure_solution 'SHELXS-97 (Sheldrick, 2008)'
_diffrn_ambient_temperature 373(2)
_diffrn_detector_area_resol_mean 8.3
_diffrn_measured_fraction_theta_full 0.980
_diffrn_measured_fraction_theta_max 0.980
_diffrn_measurement_device_type 'Bruker Smart APEX2 CCD'
_diffrn_measurement_method '\f and \w scans'
_diffrn_radiation_monochromator graphite
_diffrn_radiation_source 'fine-focus sealed tube'
_diffrn_radiation_type MoK\a
_diffrn_radiation_wavelength 0.71073
_diffrn_reflns_av_R_equivalents 0.0427
_diffrn_reflns_av_sigmaI/netI 0.0426
_diffrn_reflns_limit_h_max 6
_diffrn_reflns_limit_h_min -15
_diffrn_reflns_limit_k_max 21
_diffrn_reflns_limit_k_min -19
_diffrn_reflns_limit_l_max 18
_diffrn_reflns_limit_l_min -25
_diffrn_reflns_number 14787
_diffrn_reflns_theta_full 24.72
_diffrn_reflns_theta_max 24.72
_diffrn_reflns_theta_min 1.84
_exptl_absorpt_coefficient_mu 0.915
_exptl_absorpt_correction_T_max 0.9141
_exptl_absorpt_correction_T_min 0.7709
_exptl_absorpt_correction_type multi-scan
_exptl_absorpt_process_details 'SADABS (Sheldrick, 2009)'
_exptl_crystal_colour yellow
_exptl_crystal_density_diffrn 1.006
_exptl_crystal_description block
_exptl_crystal_F_000 1640
_exptl_crystal_size_max 0.30
_exptl_crystal_size_mid 0.20
_exptl_crystal_size_min 0.10
_refine_diff_density_max 1.005
_refine_diff_density_min -0.354
_refine_diff_density_rms 0.161
_refine_ls_extinction_coef 0.0019(5)
_refine_ls_extinction_expression Fc^*^=kFc[1+0.001xFc^2^\l^3^/sin(2\q)]^-1/4^
_refine_ls_extinction_method SHELXL
_refine_ls_goodness_of_fit_ref 1.090
_refine_ls_hydrogen_treatment constr
_refine_ls_matrix_type full
_refine_ls_number_parameters 142
_refine_ls_number_reflns 2373
_refine_ls_number_restraints 40
_refine_ls_restrained_S_all 1.084
_refine_ls_R_factor_all 0.1083
_refine_ls_R_factor_gt 0.0707
_refine_ls_shift/su_max 0.001
_refine_ls_shift/su_mean 0.000
_refine_ls_structure_factor_coef Fsqd
_refine_ls_weighting_details 'calc w=1/[\s^2^(Fo^2^)+(0.1836P)^2^+1.1257P] where P=(Fo^2^+2Fc^2^)/3'
_refine_ls_weighting_scheme calc
_refine_ls_wR_factor_gt 0.2366
_refine_ls_wR_factor_ref 0.2764
_reflns_number_gt 1427
_reflns_number_total 2373
_reflns_threshold_expression >2sigma(I)
_cod_data_source_file ja306042w_si_005.cif
_cod_data_source_block b
_cod_original_cell_volume 5488(2)
_cod_database_code 4118600

loop_
_symmetry_equiv_pos_as_xyz
'x, y, z'
'-x, -y, z'
'-x+1/2, y+1/2, -z'
'x+1/2, -y+1/2, -z'
'x+1/2, y+1/2, z+1/2'
'-x+1/2, -y+1/2, z+1/2'
'-x+1, y+1, -z+1/2'
'x+1, -y+1, -z+1/2'
'-x, -y, -z'
'x, y, -z'
'x-1/2, -y-1/2, z'
'-x-1/2, y-1/2, z'
'-x+1/2, -y+1/2, -z+1/2'
'x+1/2, y+1/2, -z+1/2'
'x, -y, z+1/2'
'-x, y, z+1/2'

loop_
_atom_site_label
_atom_site_type_symbol
_atom_site_fract_x
_atom_site_fract_y
_atom_site_fract_z
_atom_site_U_iso_or_equiv
_atom_site_adp_type
_atom_site_occupancy
_atom_site_symmetry_multiplicity
_atom_site_calc_flag
_atom_site_refinement_flags
_atom_site_disorder_group
Zn1 Zn -0.00042(3) 0.08075(5) 0.0000 0.0446(5) Uani 1 2 d SU .
O1 O 0.1071(3) 0.0558(3) 0.0615(2) 0.0781(13) Uani 1 1 d U .
C8 C 0.5000 0.0000 0.2201(4) 0.055(2) Uani 1 2 d SU .
C3 C 0.2590(4) -0.0639(4) 0.1501(3) 0.0799(19) Uani 1 1 d U .
D3 D 0.2188 -0.1051 0.1507 0.096 Uiso 1 1 calc R .
C5 C 0.4071(3) -0.0023(3) 0.1839(2) 0.0534(15) Uani 1 1 d U .
C2 C 0.2327(3) -0.0045(3) 0.1152(3) 0.0574(16) Uani 1 1 d U .
C1 C 0.1403(4) -0.0047(4) 0.0778(3) 0.0596(17) Uani 1 1 d U .
C4 C 0.3452(4) -0.0625(4) 0.1846(3) 0.0761(18) Uani 1 1 d U .
D4 D 0.3613 -0.1027 0.2083 0.091 Uiso 1 1 calc R .
C6 C 0.3810(4) 0.0549(4) 0.1478(3) 0.095(2) Uani 1 1 d U .
D6 D 0.4230 0.0950 0.1452 0.114 Uiso 1 1 calc R .
C7 C 0.2946(4) 0.0553(4) 0.1150(3) 0.090(2) Uani 1 1 d U .
D7 D 0.2778 0.0964 0.0925 0.108 Uiso 1 1 calc R .
O2 O -0.1058(3) 0.0670(3) 0.0635(2) 0.0731(12) Uani 1 1 d U .
O3 O 0.0241(4) 0.1873(4) 0.0000 0.089(2) Uani 1 2 d SU 2
C9 C 0.1083(7) 0.2101(6) 0.0000 0.111(3) Uani 1 2 d SU 2
N1 N 0.1354(7) 0.2773(6) 0.0000 0.139(4) Uani 1 2 d SU 2
C10 C 0.2421(12) 0.3009(10) 0.0000 0.200(8) Uani 1 2 d SU 2
C13 C 0.039(2) 0.3946(17) 0.0000 0.270(13) Uani 1 2 d SU 2
C11 C 0.2991(16) 0.2577(14) 0.0381(18) 0.265(19) Uani 0.50 1 d PU 2
C12 C 0.0703(17) 0.3345(11) 0.0394(11) 0.165(7) Uani 0.50 1 d PU 2

loop_
_atom_site_aniso_label
_atom_site_aniso_U_11
_atom_site_aniso_U_22
_atom_site_aniso_U_33
_atom_site_aniso_U_23
_atom_site_aniso_U_13
_atom_site_aniso_U_12
Zn1 0.0277(6) 0.0558(9) 0.0504(8) 0.000 0.000 -0.0012(2)
O1 0.0485(19) 0.107(3) 0.079(3) 0.002(3) -0.0262(19) 0.006(2)
C8 0.033(3) 0.088(7) 0.044(4) 0.000 0.000 -0.003(3)
C3 0.059(3) 0.089(5) 0.092(5) 0.018(4) -0.030(3) -0.017(3)
C5 0.029(2) 0.093(5) 0.039(3) 0.002(3) -0.0011(19) -0.0027(19)
C2 0.032(2) 0.090(5) 0.051(3) 0.002(3) -0.005(2) 0.0001(19)
C1 0.035(2) 0.099(5) 0.044(3) 0.004(3) -0.006(2) 0.001(2)
C4 0.057(3) 0.088(4) 0.083(5) 0.018(4) -0.025(3) -0.009(3)
C6 0.063(3) 0.118(6) 0.103(6) 0.041(5) -0.036(3) -0.032(3)
C7 0.060(3) 0.104(5) 0.106(5) 0.040(4) -0.036(3) -0.018(3)
O2 0.0477(19) 0.097(3) 0.074(3) -0.002(2) 0.0218(18) -0.0042(19)
O3 0.069(3) 0.074(4) 0.123(6) 0.000 0.000 -0.005(3)
C9 0.102(6) 0.091(7) 0.139(10) 0.000 0.000 -0.036(5)
N1 0.121(6) 0.089(7) 0.208(11) 0.000 0.000 -0.038(5)
C10 0.121(9) 0.160(17) 0.32(2) 0.000 0.000 -0.063(9)
C13 0.36(3) 0.18(2) 0.27(3) 0.000 0.000 0.10(2)
C11 0.109(12) 0.21(3) 0.47(6) 0.05(2) -0.042(19) -0.051(14)
C12 0.185(14) 0.104(11) 0.21(2) -0.007(9) 0.043(13) -0.029(10)

loop_
_atom_type_symbol
_atom_type_description
_atom_type_scat_dispersion_real
_atom_type_scat_dispersion_imag
_atom_type_scat_source
C C 0.0033 0.0016 'International Tables Vol C Tables 4.2.6.8 and 6.1.1.4'
D D 0.0000 0.0000 'International Tables Vol C Tables 4.2.6.8 and 6.1.1.4'
O O 0.0106 0.0060 'International Tables Vol C Tables 4.2.6.8 and 6.1.1.4'
Zn Zn 0.2839 1.4301 'International Tables Vol C Tables 4.2.6.8 and 6.1.1.4'
N N 0.0061 0.0033 'International Tables Vol C Tables 4.2.6.8 and 6.1.1.4'

loop_
_geom_angle_atom_site_label_1
_geom_angle_atom_site_label_2
_geom_angle_atom_site_label_3
_geom_angle
_geom_angle_site_symmetry_1
_geom_angle_site_symmetry_3
O3 Zn1 O2 103.95(18) . 10
O3 Zn1 O2 103.95(18) . .
O2 Zn1 O2 88.4(3) 10 .
O3 Zn1 O1 95.76(19) . 10
O2 Zn1 O1 90.6(2) 10 10
O2 Zn1 O1 159.9(2) . 10
O3 Zn1 O1 95.76(19) . .
O2 Zn1 O1 159.9(2) 10 .
O2 Zn1 O1 90.6(2) . .
O1 Zn1 O1 83.6(3) 10 .
O3 Zn1 Zn1 170.12(18) . 9
O2 Zn1 Zn1 83.01(14) 10 9
O2 Zn1 Zn1 83.01(14) . 9
O1 Zn1 Zn1 76.97(15) 10 9
O1 Zn1 Zn1 76.96(15) . 9
C1 O1 Zn1 130.4(4) . .
C8 C8 C5 122.5(3) 7_545 .
C8 C8 C5 122.5(3) 7_545 2_655
C5 C8 C5 115.0(6) . 2_655
C2 C3 C4 120.6(5) . .
C6 C5 C4 117.4(5) . .
C6 C5 C8 120.8(4) . .
C4 C5 C8 121.8(4) . .
C7 C2 C3 118.0(5) . .
C7 C2 C1 120.5(5) . .
C3 C2 C1 121.5(5) . .
O1 C1 O2 126.1(5) . 2
O1 C1 C2 117.3(5) . .
O2 C1 C2 116.4(5) 2 .
C5 C4 C3 121.0(6) . .
C5 C6 C7 122.3(5) . .
C2 C7 C6 120.7(6) . .
C1 O2 Zn1 123.0(4) 2 .
C9 O3 Zn1 119.8(7) . .
O3 C9 N1 126.8(11) . .
C9 N1 C10 123.2(12) . .
C9 N1 C12 117.6(10) . 10
C10 N1 C12 109.6(11) . 10
C9 N1 C12 117.6(10) . .
C10 N1 C12 109.6(11) . .
C12 N1 C12 65.2(19) 10 .
C11 C10 C11 75(3) . 10
C11 C10 N1 111.6(13) . .
C11 C10 N1 111.6(13) 10 .
C12 C13 C12 73(2) . 10
C10 C11 C11 52.5(17) . 10
C13 C12 N1 108.5(17) . .
C13 C12 C12 53.4(10) . 10
N1 C12 C12 57.4(10) . 10

loop_
_geom_bond_atom_site_label_1
_geom_bond_atom_site_label_2
_geom_bond_distance
_geom_bond_site_symmetry_2
Zn1 O3 1.976(7) .
Zn1 O2 2.020(4) 10
Zn1 O2 2.020(4) .
Zn1 O1 2.044(4) 10
Zn1 O1 2.044(4) .
Zn1 Zn1 2.9540(18) 9
O1 C1 1.249(7) .
C8 C8 1.326(16) 7_545
C8 C5 1.491(6) .
C8 C5 1.491(6) 2_655
C3 C2 1.381(7) .
C3 C4 1.395(7) .
C5 C6 1.364(8) .
C5 C4 1.384(7) .
C2 C7 1.377(7) .
C2 C1 1.499(7) .
C1 O2 1.272(6) 2
C6 C7 1.378(7) .
O2 C1 1.272(6) 2
O3 C9 1.214(10) .
C9 N1 1.283(13) .
N1 C10 1.508(16) .
N1 C12 1.62(2) 10
N1 C12 1.62(2) .
C10 C11 1.39(3) .
C10 C11 1.39(3) 10
C13 C12 1.47(3) .
C13 C12 1.47(3) 10
C11 C11 1.69(8) 10
C12 C12 1.75(5) 10
